data_7021561
loop_
_publ_author_name
'Abubekerov, Mark'
'Gianetti, Thomas L.'
'Kunishita, Atsushi'
'Arnold, John'

_publ_section_title
;
 Synthesis and characterization of coordinatively unsaturated nickel(ii)
 and manganese(ii) alkyl complexes supported by the
 hydrotris(3-phenyl-5-methylpyrazolyl)borate (Tp(Ph,Me)) ligand.
;
_journal_issue 29
_journal_name_full 'Dalton transactions (Cambridge, England : 2003)'
_journal_page_first 10525
_journal_page_last 10532
_journal_paper_doi 10.1039/c3dt51087e
_journal_volume 42
_journal_year 2013
_chemical_formula_moiety 'C34 H39 B Mn N6 Si'
_chemical_formula_sum 'C34 H39 B Mn N6 Si'
_chemical_formula_weight 625.55
_chemical_name_common 'Complex 2'
_chemical_temperature_decomposition 230.5(5)
_space_group_IT_number 2
_symmetry_cell_setting triclinic
_symmetry_space_group_name_Hall '-P 1'
_symmetry_space_group_name_H-M 'P -1'
_atom_sites_solution_hydrogens geom
_atom_sites_solution_primary direct
_atom_sites_solution_secondary difmap
_cell_angle_alpha 64.398(3)
_cell_angle_beta 89.331(3)
_cell_angle_gamma 87.037(3)
_cell_formula_units_Z 2
_cell_length_a 12.0452(8)
_cell_length_b 12.2168(8)
_cell_length_c 12.2741(8)
_cell_measurement_reflns_used 9664
_cell_measurement_temperature 173(2)
_cell_measurement_theta_max 25.39
_cell_measurement_theta_min 2.52
_cell_volume 1626.55(19)
_computing_cell_refinement 'Bruker APEX2 v.2011.4'
_computing_data_collection 'Bruker APEX2 v.2011.4'
_computing_data_reduction 'Bruker APEX2 v.2011.4'
_computing_molecular_graphics ORTEP-32
_computing_publication_material WinGX
_computing_structure_refinement 'SHELXL-97 (Sheldrick, 2008)'
_computing_structure_solution SIR-2004
_diffrn_ambient_temperature 173(2)
_diffrn_detector_area_resol_mean 8.366
_diffrn_measured_fraction_theta_full 0.994
_diffrn_measured_fraction_theta_max 0.989
_diffrn_measurement_device_type 'Bruker APEX-I CCD'
_diffrn_measurement_method 'phi and omega scans'
_diffrn_radiation_monochromator graphite
_diffrn_radiation_source 'fine-focus sealed tube'
_diffrn_radiation_type MoK\a
_diffrn_radiation_wavelength 0.71073
_diffrn_reflns_av_R_equivalents 0.0264
_diffrn_reflns_av_sigmaI/netI 0.0149
_diffrn_reflns_limit_h_max 14
_diffrn_reflns_limit_h_min -14
_diffrn_reflns_limit_k_max 14
_diffrn_reflns_limit_k_min -14
_diffrn_reflns_limit_l_max 14
_diffrn_reflns_limit_l_min -14
_diffrn_reflns_number 59712
_diffrn_reflns_theta_full 25.00
_diffrn_reflns_theta_max 25.41
_diffrn_reflns_theta_min 1.69
_exptl_absorpt_coefficient_mu 0.476
_exptl_absorpt_correction_T_max 0.9621
_exptl_absorpt_correction_T_min 0.9282
_exptl_absorpt_correction_type multi-scan
_exptl_absorpt_process_details SADABS
_exptl_crystal_colour colorless
_exptl_crystal_density_diffrn 1.277
_exptl_crystal_density_method 'not measured'
_exptl_crystal_description rode
_exptl_crystal_F_000 658
_exptl_crystal_size_max 0.15
_exptl_crystal_size_mid 0.14
_exptl_crystal_size_min 0.07
_refine_diff_density_max 0.970
_refine_diff_density_min -0.364
_refine_diff_density_rms 0.048
_refine_ls_extinction_method none
_refine_ls_goodness_of_fit_ref 1.049
_refine_ls_hydrogen_treatment mixed
_refine_ls_matrix_type full
_refine_ls_number_parameters 398
_refine_ls_number_reflns 5937
_refine_ls_number_restraints 0
_refine_ls_restrained_S_all 1.049
_refine_ls_R_factor_all 0.0351
_refine_ls_R_factor_gt 0.0314
_refine_ls_shift/su_max 0.001
_refine_ls_shift/su_mean 0.000
_refine_ls_structure_factor_coef Fsqd
_refine_ls_weighting_details 'calc w=1/[\s^2^(Fo^2^)+(0.0346P)^2^+1.4321P] where P=(Fo^2^+2Fc^2^)/3'
_refine_ls_weighting_scheme calc
_refine_ls_wR_factor_gt 0.0798
_refine_ls_wR_factor_ref 0.0821
_reflns_number_gt 5420
_reflns_number_total 5937
_reflns_threshold_expression >2sigma(I)
_cod_data_source_file c3dt51087e.txt
_cod_data_source_block (1)
_cod_depositor_comments
;
The following automatic conversions were performed:

'_chemical_melting_point' tag was changed to
'_chemical_temperature_decomposition' since the value had been given
as '230-231 (decomp.)'. The value was changed to '230.5(5)' - the
average value was taken and precision was
estimated.

'_symmetry_cell_setting' value 'Triclinic' changed to
'triclinic' according to
/home/saulius/struct/CIF-dictionaries/cif_core.dic dictionary named
'cif_core.dic' version 2.4.2 from 2011-04-26.

Automatic conversion script
Id: cif_fix_values 1891 2012-01-12 08:04:46Z andrius 
;
_cod_original_sg_symbol_H-M P-1
_cod_database_code 7021561

loop_
_symmetry_equiv_pos_as_xyz
'x, y, z'
'-x, -y, -z'

loop_
_atom_site_label
_atom_site_type_symbol
_atom_site_fract_x
_atom_site_fract_y
_atom_site_fract_z
_atom_site_U_iso_or_equiv
_atom_site_adp_type
_atom_site_occupancy
_atom_site_symmetry_multiplicity
_atom_site_calc_flag
_atom_site_refinement_flags
C1 C 0.87269(14) 0.12960(16) 0.60673(16) 0.0201(4) Uani 1 1 d .
H1A H 0.8837 0.1002 0.5453 0.024 Uiso 1 1 calc R
H1B H 0.9093 0.2056 0.5804 0.024 Uiso 1 1 calc R
C2 C 1.03828(15) 0.08553(17) 0.81572(18) 0.0254(4) Uani 1 1 d .
H2A H 1.0899 0.1307 0.7545 0.038 Uiso 1 1 calc R
H2B H 1.0781 0.0222 0.8824 0.038 Uiso 1 1 calc R
H2C H 0.9987 0.1390 0.8432 0.038 Uiso 1 1 calc R
C3 C 1.01204(15) -0.11375(17) 0.73454(17) 0.0242(4) Uani 1 1 d .
H3A H 0.9591 -0.1612 0.7185 0.036 Uiso 1 1 calc R
H3B H 1.0523 -0.1638 0.8078 0.036 Uiso 1 1 calc R
H3C H 1.0631 -0.0829 0.6687 0.036 Uiso 1 1 calc R
C4 C 0.83250(16) -0.05554(19) 0.87391(17) 0.0293(4) Uani 1 1 d .
H4A H 0.7941 0.0061 0.8909 0.044 Uiso 1 1 calc R
H4B H 0.8701 -0.1137 0.9457 0.044 Uiso 1 1 calc R
H4C H 0.7800 -0.0958 0.8475 0.044 Uiso 1 1 calc R
C5 C 0.41628(16) 0.1689(2) 0.96997(18) 0.0298(4) Uani 1 1 d .
H5A H 0.3570 0.2223 0.9208 0.045 Uiso 1 1 calc R
H5B H 0.4213 0.1770 1.0441 0.045 Uiso 1 1 calc R
H5C H 0.4017 0.0865 0.9875 0.045 Uiso 1 1 calc R
C6 C 0.52354(15) 0.20158(16) 0.90373(16) 0.0207(4) Uani 1 1 d .
C7 C 0.61817(15) 0.24355(16) 0.93196(16) 0.0209(4) Uani 1 1 d .
H7 H 0.6293 0.2593 0.9986 0.025 Uiso 1 1 calc R
C8 C 0.69410(14) 0.25763(15) 0.84022(15) 0.0171(3) Uani 1 1 d .
C9 C 0.80661(14) 0.30440(15) 0.82406(15) 0.0179(3) Uani 1 1 d .
C10 C 0.86613(15) 0.29927(16) 0.92349(17) 0.0222(4) Uani 1 1 d .
H10 H 0.8352 0.2646 1.0000 0.027 Uiso 1 1 calc R
C11 C 0.97080(16) 0.34538(17) 0.90904(18) 0.0275(4) Uani 1 1 d .
H11 H 1.0093 0.3423 0.9757 0.033 Uiso 1 1 calc R
C12 C 1.01850(16) 0.39621(17) 0.79546(19) 0.0295(4) Uani 1 1 d .
H12 H 1.0890 0.4265 0.7859 0.035 Uiso 1 1 calc R
C13 C 0.96038(16) 0.40147(17) 0.69669(18) 0.0273(4) Uani 1 1 d .
H13 H 0.9921 0.4351 0.6205 0.033 Uiso 1 1 calc R
C14 C 0.85528(15) 0.35694(15) 0.71058(16) 0.0214(4) Uani 1 1 d .
H14 H 0.8165 0.3621 0.6433 0.026 Uiso 1 1 calc R
C15 C 0.28796(15) 0.38435(17) 0.58153(18) 0.0262(4) Uani 1 1 d .
H15A H 0.2438 0.3149 0.6034 0.039 Uiso 1 1 calc R
H15B H 0.2474 0.4554 0.5244 0.039 Uiso 1 1 calc R
H15C H 0.3046 0.3953 0.6524 0.039 Uiso 1 1 calc R
C16 C 0.39403(14) 0.36491(16) 0.52596(16) 0.0207(4) Uani 1 1 d .
C17 C 0.43537(15) 0.43107(16) 0.41266(16) 0.0228(4) Uani 1 1 d .
H17 H 0.4017 0.4998 0.3511 0.027 Uiso 1 1 calc R
C18 C 0.53835(14) 0.37428(15) 0.40847(15) 0.0185(4) Uani 1 1 d .
C19 C 0.61233(15) 0.40484(15) 0.30384(16) 0.0204(4) Uani 1 1 d .
C20 C 0.57025(18) 0.48215(18) 0.18948(17) 0.0316(4) Uani 1 1 d .
H20 H 0.4980 0.5158 0.1813 0.038 Uiso 1 1 calc R
C21 C 0.6349(2) 0.5094(2) 0.08781(19) 0.0400(5) Uani 1 1 d .
H21 H 0.6056 0.5612 0.0121 0.048 Uiso 1 1 calc R
C22 C 0.7423(2) 0.46063(19) 0.09745(19) 0.0357(5) Uani 1 1 d .
H22 H 0.7853 0.4794 0.0289 0.043 Uiso 1 1 calc R
C23 C 0.78521(18) 0.38303(17) 0.21105(18) 0.0298(4) Uani 1 1 d .
H23 H 0.8573 0.3491 0.2187 0.036 Uiso 1 1 calc R
C24 C 0.72073(16) 0.35603(17) 0.31319(17) 0.0256(4) Uani 1 1 d .
H24 H 0.7504 0.3046 0.3888 0.031 Uiso 1 1 calc R
C25 C 0.29909(15) -0.04329(17) 0.77793(17) 0.0245(4) Uani 1 1 d .
H25A H 0.2962 -0.0369 0.8532 0.037 Uiso 1 1 calc R
H25B H 0.2649 -0.1160 0.7870 0.037 Uiso 1 1 calc R
H25C H 0.2601 0.0261 0.7166 0.037 Uiso 1 1 calc R
C26 C 0.41722(14) -0.04816(16) 0.74223(15) 0.0197(4) Uani 1 1 d .
C27 C 0.47712(15) -0.14008(16) 0.72769(16) 0.0217(4) Uani 1 1 d .
H27 H 0.4524 -0.2156 0.7408 0.026 Uiso 1 1 calc R
C28 C 0.58248(15) -0.09675(15) 0.68924(15) 0.0185(4) Uani 1 1 d .
C29 C 0.67772(15) -0.15948(16) 0.65967(15) 0.0189(4) Uani 1 1 d .
C30 C 0.73984(15) -0.10161(16) 0.55577(16) 0.0219(4) Uani 1 1 d .
H30 H 0.7216 -0.0211 0.5032 0.026 Uiso 1 1 calc R
C31 C 0.82876(16) -0.16311(17) 0.53010(17) 0.0245(4) Uani 1 1 d .
H31 H 0.8701 -0.1234 0.4608 0.029 Uiso 1 1 calc R
C32 C 0.85621(16) -0.28343(17) 0.60720(17) 0.0245(4) Uani 1 1 d .
H32 H 0.9160 -0.3244 0.5899 0.029 Uiso 1 1 calc R
C33 C 0.79420(16) -0.34255(17) 0.71013(17) 0.0266(4) Uani 1 1 d .
H33 H 0.8120 -0.4234 0.7619 0.032 Uiso 1 1 calc R
C34 C 0.70569(16) -0.28086(16) 0.73572(17) 0.0246(4) Uani 1 1 d .
H34 H 0.6642 -0.3211 0.8048 0.029 Uiso 1 1 calc R
B1 B 0.45950(16) 0.16972(18) 0.71616(18) 0.0184(4) Uani 1 1 d .
N1 N 0.64851(11) 0.22514(13) 0.75963(13) 0.0169(3) Uani 1 1 d .
N2 N 0.54277(11) 0.19193(13) 0.79923(13) 0.0176(3) Uani 1 1 d .
N3 N 0.55973(12) 0.27811(13) 0.51554(13) 0.0180(3) Uani 1 1 d .
N4 N 0.46926(11) 0.27226(13) 0.58677(13) 0.0177(3) Uani 1 1 d .
N5 N 0.58776(11) 0.01577(13) 0.68212(13) 0.0176(3) Uani 1 1 d .
N6 N 0.48486(11) 0.04486(13) 0.71535(13) 0.0175(3) Uani 1 1 d .
Si1 Si 0.93715(4) 0.01667(4) 0.75146(4) 0.01895(12) Uani 1 1 d .
Mn1 Mn 0.70052(2) 0.16103(2) 0.62459(2) 0.01642(8) Uani 1 1 d .
H1 H 0.3763(15) 0.1721(16) 0.7495(16) 0.013(4) Uiso 1 1 d .

loop_
_atom_site_aniso_label
_atom_site_aniso_U_11
_atom_site_aniso_U_22
_atom_site_aniso_U_33
_atom_site_aniso_U_23
_atom_site_aniso_U_13
_atom_site_aniso_U_12
C1 0.0169(8) 0.0231(9) 0.0206(9) -0.0098(7) 0.0012(7) 0.0004(7)
C2 0.0220(9) 0.0272(10) 0.0308(10) -0.0167(8) -0.0044(8) 0.0052(8)
C3 0.0223(9) 0.0245(9) 0.0275(10) -0.0128(8) -0.0055(7) 0.0015(7)
C4 0.0220(10) 0.0382(11) 0.0206(9) -0.0062(8) 0.0000(8) -0.0011(8)
C5 0.0241(10) 0.0449(12) 0.0246(10) -0.0187(9) 0.0051(8) -0.0049(9)
C6 0.0200(9) 0.0238(9) 0.0181(8) -0.0094(7) 0.0005(7) 0.0031(7)
C7 0.0229(9) 0.0244(9) 0.0169(8) -0.0106(7) -0.0010(7) 0.0020(7)
C8 0.0185(8) 0.0140(8) 0.0171(8) -0.0057(7) -0.0037(7) 0.0047(7)
C9 0.0195(9) 0.0123(8) 0.0216(9) -0.0076(7) -0.0021(7) 0.0033(6)
C10 0.0235(9) 0.0209(9) 0.0229(9) -0.0104(7) -0.0014(7) 0.0008(7)
C11 0.0265(10) 0.0266(10) 0.0343(11) -0.0175(9) -0.0069(8) -0.0004(8)
C12 0.0227(10) 0.0240(10) 0.0444(12) -0.0168(9) 0.0024(9) -0.0049(8)
C13 0.0297(10) 0.0199(9) 0.0307(10) -0.0094(8) 0.0061(8) -0.0031(8)
C14 0.0249(9) 0.0161(8) 0.0227(9) -0.0080(7) -0.0010(7) 0.0016(7)
C15 0.0217(9) 0.0250(10) 0.0315(10) -0.0127(8) -0.0048(8) 0.0087(8)
C16 0.0191(9) 0.0192(9) 0.0258(9) -0.0121(8) -0.0084(7) 0.0047(7)
C17 0.0247(9) 0.0180(9) 0.0237(9) -0.0077(7) -0.0085(7) 0.0054(7)
C18 0.0223(9) 0.0159(8) 0.0192(8) -0.0091(7) -0.0055(7) -0.0010(7)
C19 0.0274(9) 0.0150(8) 0.0210(9) -0.0095(7) -0.0030(7) -0.0039(7)
C20 0.0356(11) 0.0302(11) 0.0229(10) -0.0061(8) -0.0024(8) 0.0014(9)
C21 0.0514(14) 0.0402(12) 0.0196(10) -0.0046(9) -0.0011(9) -0.0004(11)
C22 0.0518(14) 0.0320(11) 0.0257(10) -0.0141(9) 0.0126(9) -0.0107(10)
C23 0.0338(11) 0.0230(10) 0.0346(11) -0.0141(9) 0.0079(9) -0.0037(8)
C24 0.0308(10) 0.0200(9) 0.0236(9) -0.0070(8) 0.0014(8) -0.0020(8)
C25 0.0180(9) 0.0281(10) 0.0262(10) -0.0103(8) -0.0006(7) -0.0028(7)
C26 0.0187(9) 0.0227(9) 0.0167(8) -0.0076(7) -0.0034(7) -0.0011(7)
C27 0.0246(9) 0.0201(9) 0.0218(9) -0.0102(7) -0.0012(7) -0.0027(7)
C28 0.0228(9) 0.0185(8) 0.0141(8) -0.0071(7) -0.0024(7) 0.0009(7)
C29 0.0221(9) 0.0196(9) 0.0179(8) -0.0108(7) -0.0023(7) -0.0001(7)
C30 0.0265(10) 0.0198(9) 0.0190(9) -0.0082(7) -0.0009(7) 0.0012(7)
C31 0.0261(10) 0.0283(10) 0.0211(9) -0.0126(8) 0.0035(7) -0.0029(8)
C32 0.0242(9) 0.0262(10) 0.0289(10) -0.0178(8) -0.0012(8) 0.0030(8)
C33 0.0323(10) 0.0174(9) 0.0288(10) -0.0094(8) -0.0016(8) 0.0037(8)
C34 0.0299(10) 0.0206(9) 0.0222(9) -0.0083(8) 0.0037(8) -0.0017(8)
B1 0.0142(9) 0.0207(10) 0.0207(10) -0.0098(8) -0.0021(8) 0.0025(7)
N1 0.0133(7) 0.0183(7) 0.0180(7) -0.0072(6) -0.0010(5) 0.0024(6)
N2 0.0137(7) 0.0201(7) 0.0188(7) -0.0086(6) 0.0003(6) 0.0022(6)
N3 0.0175(7) 0.0186(7) 0.0180(7) -0.0083(6) -0.0017(6) 0.0010(6)
N4 0.0147(7) 0.0196(7) 0.0198(7) -0.0097(6) -0.0027(6) 0.0028(6)
N5 0.0152(7) 0.0187(7) 0.0184(7) -0.0078(6) -0.0003(6) 0.0026(6)
N6 0.0134(7) 0.0206(7) 0.0183(7) -0.0085(6) -0.0016(6) 0.0019(6)
Si1 0.0142(2) 0.0226(3) 0.0197(2) -0.0090(2) -0.00107(18) 0.00212(19)
Mn1 0.01383(14) 0.01784(14) 0.01660(14) -0.00677(11) -0.00041(10) 0.00160(10)

loop_
_atom_type_symbol
_atom_type_description
_atom_type_scat_dispersion_real
_atom_type_scat_dispersion_imag
_atom_type_scat_source
C C 0.0033 0.0016 'International Tables Vol C Tables 4.2.6.8 and 6.1.1.4'
H H 0.0000 0.0000 'International Tables Vol C Tables 4.2.6.8 and 6.1.1.4'
B B 0.0013 0.0007 'International Tables Vol C Tables 4.2.6.8 and 6.1.1.4'
N N 0.0061 0.0033 'International Tables Vol C Tables 4.2.6.8 and 6.1.1.4'
Si Si 0.0817 0.0704 'International Tables Vol C Tables 4.2.6.8 and 6.1.1.4'
Mn Mn 0.3368 0.7283 'International Tables Vol C Tables 4.2.6.8 and 6.1.1.4'

loop_
_geom_angle_atom_site_label_1
_geom_angle_atom_site_label_2
_geom_angle_atom_site_label_3
_geom_angle
Si1 C1 Mn1 111.83(8)
Si1 C1 H1A 109.3
Mn1 C1 H1A 109.3
Si1 C1 H1B 109.3
Mn1 C1 H1B 109.3
H1A C1 H1B 107.9
Si1 C2 H2A 109.5
Si1 C2 H2B 109.5
H2A C2 H2B 109.5
Si1 C2 H2C 109.5
H2A C2 H2C 109.5
H2B C2 H2C 109.5
Si1 C3 H3A 109.5
Si1 C3 H3B 109.5
H3A C3 H3B 109.5
Si1 C3 H3C 109.5
H3A C3 H3C 109.5
H3B C3 H3C 109.5
Si1 C4 H4A 109.5
Si1 C4 H4B 109.5
H4A C4 H4B 109.5
Si1 C4 H4C 109.5
H4A C4 H4C 109.5
H4B C4 H4C 109.5
C6 C5 H5A 109.5
C6 C5 H5B 109.5
H5A C5 H5B 109.5
C6 C5 H5C 109.5
H5A C5 H5C 109.5
H5B C5 H5C 109.5
N2 C6 C7 107.42(15)
N2 C6 C5 122.57(16)
C7 C6 C5 130.00(16)
C6 C7 C8 106.23(15)
C6 C7 H7 126.9
C8 C7 H7 126.9
N1 C8 C7 109.73(15)
N1 C8 C9 121.68(15)
C7 C8 C9 128.55(16)
C14 C9 C10 118.32(16)
C14 C9 C8 121.58(16)
C10 C9 C8 120.08(16)
C11 C10 C9 120.62(17)
C11 C10 H10 119.7
C9 C10 H10 119.7
C10 C11 C12 120.27(18)
C10 C11 H11 119.9
C12 C11 H11 119.9
C13 C12 C11 119.52(18)
C13 C12 H12 120.2
C11 C12 H12 120.2
C12 C13 C14 120.35(18)
C12 C13 H13 119.8
C14 C13 H13 119.8
C13 C14 C9 120.92(17)
C13 C14 H14 119.5
C9 C14 H14 119.5
C16 C15 H15A 109.5
C16 C15 H15B 109.5
H15A C15 H15B 109.5
C16 C15 H15C 109.5
H15A C15 H15C 109.5
H15B C15 H15C 109.5
N4 C16 C17 107.56(16)
N4 C16 C15 122.55(16)
C17 C16 C15 129.89(16)
C16 C17 C18 106.31(15)
C16 C17 H17 126.8
C18 C17 H17 126.8
N3 C18 C17 109.60(15)
N3 C18 C19 122.64(16)
C17 C18 C19 127.63(16)
C24 C19 C20 118.33(17)
C24 C19 C18 123.14(16)
C20 C19 C18 118.47(17)
C21 C20 C19 120.6(2)
C21 C20 H20 119.7
C19 C20 H20 119.7
C22 C21 C20 120.8(2)
C22 C21 H21 119.6
C20 C21 H21 119.6
C21 C22 C23 119.12(19)
C21 C22 H22 120.4
C23 C22 H22 120.4
C24 C23 C22 120.2(2)
C24 C23 H23 119.9
C22 C23 H23 119.9
C23 C24 C19 120.90(18)
C23 C24 H24 119.5
C19 C24 H24 119.5
C26 C25 H25A 109.5
C26 C25 H25B 109.5
H25A C25 H25B 109.5
C26 C25 H25C 109.5
H25A C25 H25C 109.5
H25B C25 H25C 109.5
N6 C26 C27 107.69(15)
N6 C26 C25 123.12(16)
C27 C26 C25 129.18(17)
C26 C27 C28 106.06(16)
C26 C27 H27 127.0
C28 C27 H27 127.0
N5 C28 C27 109.91(15)
N5 C28 C29 122.26(15)
C27 C28 C29 127.83(16)
C30 C29 C34 118.50(16)
C30 C29 C28 121.82(15)
C34 C29 C28 119.66(16)
C31 C30 C29 120.52(17)
C31 C30 H30 119.7
C29 C30 H30 119.7
C32 C31 C30 120.30(17)
C32 C31 H31 119.9
C30 C31 H31 119.9
C33 C32 C31 119.76(17)
C33 C32 H32 120.1
C31 C32 H32 120.1
C34 C33 C32 119.83(17)
C34 C33 H33 120.1
C32 C33 H33 120.1
C33 C34 C29 121.08(17)
C33 C34 H34 119.5
C29 C34 H34 119.5
N6 B1 N4 109.88(14)
N6 B1 N2 111.08(14)
N4 B1 N2 108.09(14)
N6 B1 H1 109.0(9)
N4 B1 H1 110.1(9)
N2 B1 H1 108.7(9)
C8 N1 N2 106.28(13)
C8 N1 Mn1 139.37(11)
N2 N1 Mn1 111.27(10)
C6 N2 N1 110.34(14)
C6 N2 B1 129.07(14)
N1 N2 B1 119.83(13)
C18 N3 N4 106.27(14)
C18 N3 Mn1 140.50(12)
N4 N3 Mn1 110.93(10)
C16 N4 N3 110.23(14)
C16 N4 B1 127.56(15)
N3 N4 B1 122.19(13)
C28 N5 N6 106.24(14)
C28 N5 Mn1 139.52(12)
N6 N5 Mn1 114.05(10)
C26 N6 N5 110.10(14)
C26 N6 B1 129.06(14)
N5 N6 B1 120.83(14)
C1 Si1 C2 112.60(9)
C1 Si1 C3 112.16(8)
C2 Si1 C3 107.85(8)
C1 Si1 C4 113.11(8)
C2 Si1 C4 105.55(9)
C3 Si1 C4 105.02(9)
C1 Mn1 N5 121.53(6)
C1 Mn1 N1 117.97(6)
N5 Mn1 N1 95.22(5)
C1 Mn1 N3 139.13(6)
N5 Mn1 N3 85.83(5)
N1 Mn1 N3 85.28(5)

loop_
_geom_bond_atom_site_label_1
_geom_bond_atom_site_label_2
_geom_bond_distance
C1 Si1 1.8615(18)
C1 Mn1 2.1157(17)
C1 H1A 0.9700
C1 H1B 0.9700
C2 Si1 1.8750(19)
C2 H2A 0.9600
C2 H2B 0.9600
C2 H2C 0.9600
C3 Si1 1.8785(19)
C3 H3A 0.9600
C3 H3B 0.9600
C3 H3C 0.9600
C4 Si1 1.8844(19)
C4 H4A 0.9600
C4 H4B 0.9600
C4 H4C 0.9600
C5 C6 1.496(2)
C5 H5A 0.9600
C5 H5B 0.9600
C5 H5C 0.9600
C6 N2 1.354(2)
C6 C7 1.380(3)
C7 C8 1.400(2)
C7 H7 0.9300
C8 N1 1.346(2)
C8 C9 1.476(2)
C9 C14 1.394(2)
C9 C10 1.399(3)
C10 C11 1.386(3)
C10 H10 0.9300
C11 C12 1.389(3)
C11 H11 0.9300
C12 C13 1.383(3)
C12 H12 0.9300
C13 C14 1.383(3)
C13 H13 0.9300
C14 H14 0.9300
C15 C16 1.497(3)
C15 H15A 0.9600
C15 H15B 0.9600
C15 H15C 0.9600
C16 N4 1.356(2)
C16 C17 1.374(3)
C17 C18 1.401(3)
C17 H17 0.9300
C18 N3 1.348(2)
C18 C19 1.475(3)
C19 C24 1.392(3)
C19 C20 1.393(3)
C20 C21 1.386(3)
C20 H20 0.9300
C21 C22 1.379(3)
C21 H21 0.9300
C22 C23 1.391(3)
C22 H22 0.9300
C23 C24 1.389(3)
C23 H23 0.9300
C24 H24 0.9300
C25 C26 1.490(2)
C25 H25A 0.9600
C25 H25B 0.9600
C25 H25C 0.9600
C26 N6 1.352(2)
C26 C27 1.378(3)
C27 C28 1.398(3)
C27 H27 0.9300
C28 N5 1.344(2)
C28 C29 1.475(2)
C29 C30 1.393(2)
C29 C34 1.394(2)
C30 C31 1.387(3)
C30 H30 0.9300
C31 C32 1.386(3)
C31 H31 0.9300
C32 C33 1.386(3)
C32 H32 0.9300
C33 C34 1.385(3)
C33 H33 0.9300
C34 H34 0.9300
B1 N6 1.544(2)
B1 N4 1.548(2)
B1 N2 1.553(2)
B1 H1 1.082(18)
N1 N2 1.3753(19)
N1 Mn1 2.1909(14)
N3 N4 1.374(2)
N3 Mn1 2.2047(14)
N5 N6 1.3772(19)
N5 Mn1 2.1532(15)
